data_7214641
loop_
_publ_author_name
'Biswas, Apurba'
'Estarellas, Carolina'
'Frontera, Antonio'
'Ballester, Pablo'
'Drew, Michael G. B.'
'Gamez, Patrick'
'Ghosh, Ashutosh'

_publ_section_title
;
 Effect of a methyl group on the spontaneous resolution of a
 square-pyramidal coordination compound: crystal packing and conglomerate
 formation
;
_journal_issue 18
_journal_name_full CrystEngComm
_journal_page_first 5854
_journal_paper_doi 10.1039/c2ce25497b
_journal_volume 14
_journal_year 2012
_chemical_formula_sum 'C18 H23 Cu N3 O3'
_chemical_formula_weight 392.93
_chemical_name_systematic
;
?
;
_space_group_IT_number 14
_symmetry_cell_setting monoclinic
_symmetry_space_group_name_Hall '-P 2ybc'
_symmetry_space_group_name_H-M 'P 1 21/c 1'
_atom_sites_solution_hydrogens geom
_atom_sites_solution_primary direct
_atom_sites_solution_secondary difmap
_audit_creation_method SHELXL-97
_cell_angle_alpha 90.000
_cell_angle_beta 103.643(5)
_cell_angle_gamma 90.000
_cell_formula_units_Z 4
_cell_length_a 9.126(5)
_cell_length_b 13.963(5)
_cell_length_c 14.834(5)
_cell_measurement_reflns_used 23296
_cell_measurement_temperature 295(2)
_cell_measurement_theta_max 28.77
_cell_measurement_theta_min 2.03
_cell_volume 1836.9(14)
_computing_cell_refinement 'Bruker SMART'
_computing_data_collection 'Bruker SMART'
_computing_data_reduction 'Bruker SHELXTL'
_computing_molecular_graphics PLATON(Spek,2004)
_computing_structure_refinement 'SHELXL-97 (Sheldrick, 1997)'
_computing_structure_solution 'SHELXS-97 (Sheldrick, 1997)'
_diffrn_ambient_temperature 295(2)
_diffrn_measured_fraction_theta_full 0.969
_diffrn_measured_fraction_theta_max 0.969
_diffrn_radiation_monochromator graphite
_diffrn_radiation_source 'fine-focus sealed tube'
_diffrn_radiation_type MoK\a
_diffrn_radiation_wavelength 0.71073
_diffrn_reflns_av_R_equivalents 0.0317
_diffrn_reflns_av_sigmaI/netI 0.0291
_diffrn_reflns_limit_h_max 12
_diffrn_reflns_limit_h_min -12
_diffrn_reflns_limit_k_max 17
_diffrn_reflns_limit_k_min -17
_diffrn_reflns_limit_l_max 18
_diffrn_reflns_limit_l_min -20
_diffrn_reflns_number 23296
_diffrn_reflns_theta_full 28.77
_diffrn_reflns_theta_max 28.77
_diffrn_reflns_theta_min 2.03
_diffrn_standards_decay_% n/a
_diffrn_standards_interval_count n/a
_diffrn_standards_interval_time n/a
_diffrn_standards_number n/a
_exptl_absorpt_coefficient_mu 1.210
_exptl_absorpt_correction_T_max 0.9309
_exptl_absorpt_correction_T_min 0.7599
_exptl_absorpt_correction_type empirical
_exptl_crystal_colour green
_exptl_crystal_density_diffrn 1.421
_exptl_crystal_density_method 'not measured'
_exptl_crystal_description needle
_exptl_crystal_F_000 820
_exptl_crystal_size_max 0.24
_exptl_crystal_size_mid 0.06
_exptl_crystal_size_min 0.06
_refine_diff_density_max 0.351
_refine_diff_density_min -0.174
_refine_diff_density_rms 0.057
_refine_ls_extinction_method none
_refine_ls_goodness_of_fit_ref 1.062
_refine_ls_hydrogen_treatment constr
_refine_ls_matrix_type full
_refine_ls_number_parameters 226
_refine_ls_number_reflns 4633
_refine_ls_number_restraints 0
_refine_ls_restrained_S_all 1.062
_refine_ls_R_factor_all 0.0483
_refine_ls_R_factor_gt 0.0336
_refine_ls_shift/su_max 0.001
_refine_ls_shift/su_mean 0.000
_refine_ls_structure_factor_coef Fsqd
_refine_ls_weighting_details
;
w=1/[\s^2^(Fo^2^)+(0.0539P)^2^+0.1876P] where P=(Fo^2^+2Fc^2^)/3
;
_refine_ls_weighting_scheme calc
_refine_ls_wR_factor_gt 0.0904
_refine_ls_wR_factor_ref 0.0945
_reflns_number_gt 3635
_reflns_number_total 4633
_reflns_threshold_expression >2sigma(I)
_cod_data_source_file c2ce25497b.txt
_cod_data_source_block 2
_cod_original_sg_symbol_H-M P21/c
_cod_database_code 7214641

loop_
_symmetry_equiv_pos_as_xyz
'x, y, z'
'-x, y+1/2, -z+1/2'
'-x, -y, -z'
'x, -y-1/2, z-1/2'

loop_
_atom_site_label
_atom_site_type_symbol
_atom_site_fract_x
_atom_site_fract_y
_atom_site_fract_z
_atom_site_U_iso_or_equiv
_atom_site_adp_type
_atom_site_occupancy
_atom_site_symmetry_multiplicity
_atom_site_calc_flag
_atom_site_refinement_flags
Cu1 Cu 0.33721(2) 0.150519(15) 0.882983(14) 0.03275(9) Uani 1 1 d .
N22 N 0.23292(17) 0.19811(13) 1.00331(11) 0.0427(4) Uani 1 1 d .
O11 O 0.36617(14) 0.26751(10) 0.82225(9) 0.0445(3) Uani 1 1 d .
C17 C 0.62366(19) 0.30035(13) 0.90270(12) 0.0343(4) Uani 1 1 d .
C33 C -0.0772(2) 0.16429(16) 0.67481(15) 0.0461(5) Uani 1 1 d .
H33 H -0.1363 0.2100 0.6374 0.055 Uiso 1 1 calc R
C18 C 0.65483(18) 0.19968(14) 0.93810(12) 0.0351(4) Uani 1 1 d .
H18 H 0.7474 0.2006 0.9876 0.042 Uiso 1 1 calc R
N19 N 0.53109(16) 0.16201(11) 0.97808(10) 0.0319(3) Uani 1 1 d .
H19 H 0.5581 0.1020 0.9995 0.038 Uiso 1 1 calc R
N31 N 0.14439(16) 0.12562(12) 0.78885(10) 0.0341(3) Uani 1 1 d .
O38 O 0.31982(14) 0.00909(10) 0.90453(9) 0.0411(3) Uani 1 1 d .
C36 C 0.09870(19) 0.03498(13) 0.78741(12) 0.0334(4) Uani 1 1 d .
C12 C 0.4815(2) 0.32765(14) 0.84657(13) 0.0360(4) Uani 1 1 d .
O39 O 0.16496(17) -0.11481(11) 0.85914(11) 0.0560(4) Uani 1 1 d .
C35 C -0.0348(2) 0.00419(16) 0.72904(13) 0.0432(5) Uani 1 1 d .
H35 H -0.0643 -0.0596 0.7285 0.052 Uiso 1 1 calc R
C34 C -0.1231(2) 0.07072(16) 0.67167(15) 0.0473(5) Uani 1 1 d .
H34 H -0.2128 0.0521 0.6313 0.057 Uiso 1 1 calc R
C32 C 0.0575(2) 0.19008(15) 0.73399(13) 0.0406(4) Uani 1 1 d .
H32 H 0.0888 0.2536 0.7359 0.049 Uiso 1 1 calc R
C13 C 0.4649(2) 0.42188(15) 0.81496(15) 0.0465(5) Uani 1 1 d .
H13 H 0.3726 0.4414 0.7782 0.056 Uiso 1 1 calc R
C37 C 0.2017(2) -0.03131(14) 0.85522(13) 0.0378(4) Uani 1 1 d .
C16 C 0.7393(2) 0.36780(15) 0.92368(15) 0.0447(5) Uani 1 1 d .
H16 H 0.8321 0.3497 0.9608 0.054 Uiso 1 1 calc R
C15 C 0.7205(3) 0.46048(17) 0.89116(16) 0.0564(6) Uani 1 1 d .
H15 H 0.7995 0.5042 0.9055 0.068 Uiso 1 1 calc R
C14 C 0.5815(3) 0.48712(17) 0.83672(17) 0.0568(6) Uani 1 1 d .
H14 H 0.5666 0.5495 0.8146 0.068 Uiso 1 1 calc R
C21 C 0.3634(2) 0.18675(17) 1.08234(14) 0.0464(5) Uani 1 1 d .
H21A H 0.3728 0.1200 1.1011 0.056 Uiso 1 1 calc R
H21B H 0.3477 0.2242 1.1343 0.056 Uiso 1 1 calc R
C24 C 0.1070(3) 0.1387(2) 1.0173(2) 0.0673(7) Uani 1 1 d .
H24A H 0.0759 0.1605 1.0713 0.101 Uiso 1 1 calc R
H24B H 0.1390 0.0731 1.0258 0.101 Uiso 1 1 calc R
H24C H 0.0241 0.1437 0.9639 0.101 Uiso 1 1 calc R
C23 C 0.1850(3) 0.29801(19) 0.98959(18) 0.0636(7) Uani 1 1 d .
H23A H 0.1002 0.3026 0.9373 0.095 Uiso 1 1 calc R
H23B H 0.2665 0.3360 0.9784 0.095 Uiso 1 1 calc R
H23C H 0.1568 0.3210 1.0441 0.095 Uiso 1 1 calc R
C20 C 0.5073(2) 0.21901(15) 1.05753(12) 0.0400(4) Uani 1 1 d .
H20A H 0.5003 0.2864 1.0414 0.048 Uiso 1 1 calc R
H20B H 0.5920 0.2104 1.1104 0.048 Uiso 1 1 calc R
C181 C 0.6793(3) 0.13161(17) 0.86295(16) 0.0529(5) Uani 1 1 d .
H18A H 0.6970 0.0681 0.8880 0.079 Uiso 1 1 calc R
H18B H 0.7650 0.1523 0.8410 0.079 Uiso 1 1 calc R
H18C H 0.5914 0.1315 0.8124 0.079 Uiso 1 1 calc R

loop_
_atom_site_aniso_label
_atom_site_aniso_U_11
_atom_site_aniso_U_22
_atom_site_aniso_U_33
_atom_site_aniso_U_23
_atom_site_aniso_U_13
_atom_site_aniso_U_12
Cu1 0.02893(12) 0.03217(15) 0.03301(14) 0.00313(8) -0.00099(9) -0.00185(8)
N22 0.0347(8) 0.0477(11) 0.0461(9) -0.0015(8) 0.0104(7) 0.0017(7)
O11 0.0360(6) 0.0440(8) 0.0454(7) 0.0143(6) -0.0066(5) -0.0088(6)
C17 0.0333(8) 0.0370(11) 0.0316(9) 0.0006(7) 0.0057(7) -0.0031(7)
C33 0.0400(10) 0.0479(13) 0.0443(11) 0.0127(9) -0.0023(8) 0.0052(8)
C18 0.0271(8) 0.0400(11) 0.0353(9) -0.0013(8) 0.0013(7) 0.0016(7)
N19 0.0284(7) 0.0322(8) 0.0321(8) 0.0036(6) 0.0009(6) 0.0007(6)
N31 0.0319(7) 0.0334(9) 0.0340(8) 0.0036(6) 0.0018(6) -0.0001(6)
O38 0.0372(6) 0.0340(7) 0.0445(7) 0.0050(6) -0.0056(5) 0.0002(5)
C36 0.0318(8) 0.0328(10) 0.0335(9) 0.0021(7) 0.0034(7) -0.0002(7)
C12 0.0368(9) 0.0365(11) 0.0335(9) 0.0036(7) 0.0058(7) -0.0042(7)
O39 0.0529(8) 0.0337(8) 0.0694(10) 0.0124(7) -0.0096(7) -0.0067(7)
C35 0.0377(9) 0.0401(12) 0.0461(11) 0.0004(9) -0.0018(8) -0.0056(8)
C34 0.0349(9) 0.0544(14) 0.0447(11) 0.0052(9) -0.0064(8) -0.0066(9)
C32 0.0416(10) 0.0337(11) 0.0418(10) 0.0098(8) 0.0007(8) -0.0001(8)
C13 0.0460(10) 0.0421(12) 0.0470(11) 0.0099(9) 0.0020(9) 0.0008(9)
C37 0.0361(9) 0.0319(11) 0.0417(10) 0.0049(8) 0.0019(7) 0.0002(7)
C16 0.0378(10) 0.0472(13) 0.0461(11) 0.0010(9) 0.0039(8) -0.0089(8)
C15 0.0562(13) 0.0484(14) 0.0608(14) 0.0018(11) 0.0061(10) -0.0214(10)
C14 0.0652(14) 0.0385(13) 0.0614(14) 0.0114(10) 0.0046(11) -0.0088(10)
C21 0.0463(10) 0.0577(14) 0.0354(10) 0.0014(9) 0.0102(8) -0.0006(10)
C24 0.0454(12) 0.088(2) 0.0750(17) -0.0091(14) 0.0267(12) -0.0139(12)
C23 0.0634(14) 0.0582(17) 0.0721(16) -0.0009(12) 0.0215(12) 0.0210(12)
C20 0.0381(9) 0.0479(12) 0.0317(9) -0.0042(8) 0.0035(7) -0.0026(8)
C181 0.0517(12) 0.0528(15) 0.0568(14) -0.0092(11) 0.0177(10) 0.0041(10)

loop_
_atom_type_symbol
_atom_type_description
_atom_type_scat_dispersion_real
_atom_type_scat_dispersion_imag
_atom_type_scat_source
C C 0.0033 0.0016 'International Tables Vol C Tables 4.2.6.8 and 6.1.1.4'
H H 0.0000 0.0000 'International Tables Vol C Tables 4.2.6.8 and 6.1.1.4'
O O 0.0106 0.0060 'International Tables Vol C Tables 4.2.6.8 and 6.1.1.4'
N N 0.0061 0.0033 'International Tables Vol C Tables 4.2.6.8 and 6.1.1.4'
Cu Cu 0.3201 1.2651 'International Tables Vol C Tables 4.2.6.8 and 6.1.1.4'

loop_
_geom_angle_atom_site_label_1
_geom_angle_atom_site_label_2
_geom_angle_atom_site_label_3
_geom_angle
O11 Cu1 N19 93.81(6)
O11 Cu1 N31 90.93(6)
N19 Cu1 N31 174.62(6)
O11 Cu1 O38 159.57(6)
N19 Cu1 O38 93.25(5)
N31 Cu1 O38 81.44(6)
O11 Cu1 N22 104.24(7)
N19 Cu1 N22 83.61(7)
N31 Cu1 N22 97.72(7)
O38 Cu1 N22 95.58(6)
C23 N22 C21 111.94(18)
C23 N22 C24 109.88(18)
C21 N22 C24 109.85(18)
C23 N22 Cu1 109.35(14)
C21 N22 Cu1 100.45(12)
C24 N22 Cu1 115.12(14)
C12 O11 Cu1 126.90(12)
C16 C17 C12 119.28(18)
C16 C17 C18 118.85(16)
C12 C17 C18 121.84(16)
C34 C33 C32 119.35(19)
N19 C18 C17 111.73(14)
N19 C18 C181 109.10(16)
C17 C18 C181 112.12(17)
C20 N19 C18 113.24(14)
C20 N19 Cu1 109.55(11)
C18 N19 Cu1 112.12(11)
C36 N31 C32 119.38(16)
C36 N31 Cu1 113.38(12)
C32 N31 Cu1 127.12(14)
C37 O38 Cu1 115.36(12)
N31 C36 C35 122.05(17)
N31 C36 C37 115.24(15)
C35 C36 C37 122.70(18)
O11 C12 C13 119.30(17)
O11 C12 C17 123.10(17)
C13 C12 C17 117.60(17)
C34 C35 C36 118.35(19)
C33 C34 C35 119.39(18)
N31 C32 C33 121.45(19)
C14 C13 C12 121.88(19)
O39 C37 O38 126.69(18)
O39 C37 C36 118.74(17)
O38 C37 C36 114.55(16)
C15 C16 C17 122.09(19)
C16 C15 C14 118.6(2)
C13 C14 C15 120.6(2)
N22 C21 C20 111.11(16)
N19 C20 C21 109.41(16)

loop_
_geom_bond_atom_site_label_1
_geom_bond_atom_site_label_2
_geom_bond_distance
Cu1 O11 1.9137(14)
Cu1 N19 1.9921(16)
Cu1 N31 2.0020(16)
Cu1 O38 2.0127(15)
Cu1 N22 2.3098(17)
N22 C23 1.462(3)
N22 C21 1.469(3)
N22 C24 1.471(3)
O11 C12 1.328(2)
C17 C16 1.394(3)
C17 C12 1.418(3)
C17 C18 1.504(3)
C33 C34 1.369(3)
C33 C32 1.380(3)
C18 N19 1.490(2)
C18 C181 1.521(3)
N19 C20 1.480(2)
N31 C36 1.331(2)
N31 C32 1.340(2)
O38 C37 1.282(2)
C36 C35 1.386(2)
C36 C37 1.518(2)
C12 C13 1.393(3)
O39 C37 1.218(2)
C35 C34 1.383(3)
C13 C14 1.380(3)
C16 C15 1.378(3)
C15 C14 1.384(3)
C21 C20 1.513(3)
